data_1518365
loop_
_publ_author_name
'Kim, Sung Kuk'
'Lynch, Vincent M.'
'Hay, Benjamin P.'
'Kim, Jong Seung'
'Sessler, Jonathan L.'

_publ_section_title
;
 Ion pair-induced conformational motion in calix[4]arene-strapped
 calix[4]pyrroles
;
_journal_issue 2
_journal_name_full 'Chem. Sci.'
_journal_page_first 1404
_journal_paper_doi 10.1039/C4SC03272A
_journal_volume 6
_journal_year 2015
_chemical_formula_moiety 'C72 H72 N4 O6, 3 C2 H3 N'
_chemical_formula_sum 'C78 H81 N7 O6'
_chemical_formula_weight 1212.49
_chemical_name_systematic ksk1917
_space_group_crystal_system monoclinic
_space_group_IT_number 14
_space_group_name_Hall '-P 2yn'
_space_group_name_H-M_alt 'P 1 21/n 1'
_symmetry_space_group_name_Hall '-P 2yn'
_symmetry_space_group_name_H-M 'P 1 21/n 1'
_atom_sites_solution_hydrogens geom
_audit_block_doi 10.5517/cc13dwhw
_audit_creation_method SHELXL-2013
_audit_update_record
;
2014-09-21 deposited with the CCDC.
2014-12-02 downloaded from the CCDC.
;
_cell_angle_alpha 90
_cell_angle_beta 109.128(2)
_cell_angle_gamma 90
_cell_formula_units_Z 4
_cell_length_a 19.8344(3)
_cell_length_b 17.7442(3)
_cell_length_c 20.5845(4)
_cell_measurement_reflns_used 10030
_cell_measurement_temperature 150(2)
_cell_measurement_theta_max 73.5
_cell_measurement_theta_min 3.6
_cell_volume 6844.6(2)
_computing_cell_refinement 'CrysAlisPro V 1.171.37.31, Agilent Technologies'
_computing_data_collection 'CrysAlisPro V 1.171.37.31, Agilent Technologies'
_computing_data_reduction 'CrysAlisPro V 1.171.37.31, Agilent Technologies'
_computing_molecular_graphics 'XP SHELXTL/PC, Siemens Analytical'
_computing_publication_material 'XL SHELXTL/PC, Siemens Analytical'
_computing_structure_refinement 'Shelxl-2013, Sheldrick, G. M.'
_computing_structure_solution
;

SUPERFLIP.  Palatinus, L. and Chapuis, G., J. Appl. Cryst. 40, 786-790.
;
_diffrn_ambient_temperature 150(2)
_diffrn_measured_fraction_theta_full 1.000
_diffrn_measured_fraction_theta_max 0.978
_diffrn_measurement_device_type 'SuperNova, Dual, Cu at zero, AtlasS2'
_diffrn_measurement_method \w-scans
_diffrn_radiation_type CuK\a
_diffrn_radiation_wavelength 1.54184
_diffrn_reflns_av_R_equivalents 0.0280
_diffrn_reflns_av_unetI/netI 0.0296
_diffrn_reflns_Laue_measured_fraction_full 1.000
_diffrn_reflns_Laue_measured_fraction_max 0.978
_diffrn_reflns_limit_h_max 24
_diffrn_reflns_limit_h_min -24
_diffrn_reflns_limit_k_max 21
_diffrn_reflns_limit_k_min -12
_diffrn_reflns_limit_l_max 25
_diffrn_reflns_limit_l_min -25
_diffrn_reflns_number 38524
_diffrn_reflns_point_group_measured_fraction_full 1.000
_diffrn_reflns_point_group_measured_fraction_max 0.978
_diffrn_reflns_theta_full 67.684
_diffrn_reflns_theta_max 74.295
_diffrn_reflns_theta_min 3.372
_diffrn_source 'SuperNova Cu X-ray Source'
_exptl_absorpt_coefficient_mu 0.590
_exptl_absorpt_correction_T_max 1.00
_exptl_absorpt_correction_T_min 0.894
_exptl_absorpt_correction_type multi-scan
_exptl_absorpt_process_details
;
CrysAlisPro, Agilent Technologies,
Version 1.171.37.31 (release 14-01-2014 CrysAlis171 .NET)
(compiled Jan 14 2014,18:38:05)
Empirical absorption correction using spherical harmonics,
 implemented in SCALE3 ABSPACK scaling algorithm.
;
_exptl_crystal_colour colorless
_exptl_crystal_density_diffrn 1.177
_exptl_crystal_description needle
_exptl_crystal_F_000 2584
_exptl_crystal_size_max 0.220
_exptl_crystal_size_mid 0.060
_exptl_crystal_size_min 0.060
_refine_diff_density_max 0.943
_refine_diff_density_min -0.337
_refine_diff_density_rms 0.055
_refine_ls_extinction_method none
_refine_ls_goodness_of_fit_ref 1.037
_refine_ls_hydrogen_treatment constr
_refine_ls_matrix_type full
_refine_ls_number_parameters 892
_refine_ls_number_reflns 13648
_refine_ls_number_restraints 141
_refine_ls_restrained_S_all 1.050
_refine_ls_R_factor_all 0.1020
_refine_ls_R_factor_gt 0.0773
_refine_ls_shift/su_max 0.002
_refine_ls_shift/su_mean 0.000
_refine_ls_structure_factor_coef Fsqd
_refine_ls_weighting_details 'w=1/[\s^2^(Fo^2^)+(0.1098P)^2^+5.0552P] where P=(Fo^2^+2Fc^2^)/3'
_refine_ls_weighting_scheme calc
_refine_ls_wR_factor_gt 0.2082
_refine_ls_wR_factor_ref 0.2297
_reflns_Friedel_coverage 0.000
_reflns_number_gt 9819
_reflns_number_total 13648
_reflns_threshold_expression 'I > 2\s(I)'
_cod_data_source_file c4sc03272a2.cif
_cod_data_source_block shelx
_cod_depositor_comments 'Adding full bibliography for 1518360--1518368.cif.'
_cod_database_code 1518365
_shelx_space_group_comment
;
The symmetry employed for this shelxl refinement is uniquely defined
by the following loop, which should always be used as a source of
symmetry information in preference to the above space-group names.
They are only intended as comments.
;
_shelx_estimated_absorpt_t_min 0.881
_shelx_estimated_absorpt_t_max 0.965
_shelxl_version_number 2013-4

loop_
_space_group_symop_operation_xyz
'x, y, z'
'-x+1/2, y+1/2, -z+1/2'
'-x, -y, -z'
'x-1/2, -y-1/2, z-1/2'

loop_
_atom_site_label
_atom_site_type_symbol
_atom_site_fract_x
_atom_site_fract_y
_atom_site_fract_z
_atom_site_U_iso_or_equiv
_atom_site_adp_type
_atom_site_occupancy
_atom_site_site_symmetry_order
_atom_site_calc_flag
_atom_site_refinement_flags_posn
_atom_site_refinement_flags_adp
_atom_site_refinement_flags_occupancy
_atom_site_disorder_assembly
_atom_site_disorder_group
C1 C 0.32288(19) -0.28501(18) 0.55209(16) 0.0588(8) Uani 1 1 d . . . . .
C2 C 0.2626(2) -0.3036(2) 0.4987(2) 0.0853(13) Uani 1 1 d . . . . .
H2 H 0.2547 -0.3498 0.4741 0.102 Uiso 1 1 calc R U . . .
C3 C 0.2146(2) -0.2429(2) 0.4866(2) 0.0800(12) Uani 1 1 d . . . . .
H3 H 0.1692 -0.2408 0.4520 0.096 Uiso 1 1 calc R U . . .
C4 C 0.24442(16) -0.18802(19) 0.53289(15) 0.0530(7) Uani 1 1 d . . . . .
C5 C 0.21764(15) -0.11122(18) 0.54438(15) 0.0502(7) Uani 1 1 d . . . . .
C6 C 0.18525(15) -0.11612(18) 0.60081(15) 0.0508(7) Uani 1 1 d . . . . .
C7 C 0.11534(17) -0.1169(3) 0.59957(19) 0.0743(11) Uani 1 1 d . . . . .
H7 H 0.0745 -0.1121 0.5596 0.089 Uiso 1 1 calc R U . . .
C8 C 0.11447(17) -0.1259(2) 0.6667(2) 0.0725(10) Uani 1 1 d . . . . .
H8 H 0.0731 -0.1286 0.6802 0.087 Uiso 1 1 calc R U . . .
C9 C 0.18416(15) -0.13023(16) 0.70999(16) 0.0477(6) Uani 1 1 d . . . . .
C10 C 0.21449(16) -0.13421(16) 0.78703(16) 0.0499(7) Uani 1 1 d . . . . .
C11 C 0.25643(15) -0.20537(16) 0.81252(15) 0.0465(6) Uani 1 1 d . . . . .
C12 C 0.24458(17) -0.2632(2) 0.85119(19) 0.0618(8) Uani 1 1 d . . . . .
H12 H 0.2041 -0.2685 0.8658 0.074 Uiso 1 1 calc R U . . .
C13 C 0.30281(17) -0.31380(19) 0.86587(18) 0.0590(8) Uani 1 1 d . . . . .
H13 H 0.3081 -0.3590 0.8918 0.071 Uiso 1 1 calc R U . . .
C14 C 0.35021(14) -0.28595(15) 0.83594(14) 0.0437(6) Uani 1 1 d . . . . .
C15 C 0.42337(14) -0.31268(15) 0.83796(14) 0.0434(6) Uani 1 1 d . . . . .
C16 C 0.41811(13) -0.34883(15) 0.76957(15) 0.0437(6) Uani 1 1 d . . . . .
C17 C 0.41533(16) -0.42292(17) 0.75093(18) 0.0540(7) Uani 1 1 d . . . . .
H17 H 0.4201 -0.4649 0.7807 0.065 Uiso 1 1 calc R U . . .
C18 C 0.40414(16) -0.42626(17) 0.68001(18) 0.0554(7) Uani 1 1 d . . . . .
H18 H 0.3999 -0.4710 0.6537 0.066 Uiso 1 1 calc R U . . .
C19 C 0.40031(15) -0.35453(16) 0.65517(16) 0.0495(7) Uani 1 1 d . . . . .
C20 C 0.39331(19) -0.32524(19) 0.58465(17) 0.0598(8) Uani 1 1 d . . . . .
C21 C 0.15875(17) -0.0864(2) 0.47767(17) 0.0653(9) Uani 1 1 d . . . . .
H21A H 0.1375 -0.0390 0.4859 0.098 Uiso 1 1 calc R U . . .
H21B H 0.1218 -0.1254 0.4637 0.098 Uiso 1 1 calc R U . . .
H21C H 0.1797 -0.0790 0.4411 0.098 Uiso 1 1 calc R U . . .
C22 C 0.1525(2) -0.1310(2) 0.8168(2) 0.0671(9) Uani 1 1 d . . . . .
H22A H 0.1251 -0.0846 0.8015 0.101 Uiso 1 1 calc R U . . .
H22B H 0.1718 -0.1317 0.8672 0.101 Uiso 1 1 calc R U . . .
H22C H 0.1213 -0.1747 0.8007 0.101 Uiso 1 1 calc R U . . .
C23 C 0.26292(19) -0.06482(17) 0.81316(17) 0.0589(8) Uani 1 1 d . . . . .
H23A H 0.3021 -0.0656 0.7941 0.088 Uiso 1 1 calc R U . . .
H23B H 0.2824 -0.0662 0.8635 0.088 Uiso 1 1 calc R U . . .
H23C H 0.2349 -0.0187 0.7985 0.088 Uiso 1 1 calc R U . . .
C24 C 0.44956(16) -0.37274(18) 0.89487(17) 0.0539(7) Uani 1 1 d . . . . .
H24A H 0.4568 -0.3494 0.9398 0.081 Uiso 1 1 calc R U . . .
H24B H 0.4947 -0.3941 0.8938 0.081 Uiso 1 1 calc R U . . .
H24C H 0.4138 -0.4128 0.8872 0.081 Uiso 1 1 calc R U . . .
C25 C 0.3970(3) -0.3922(3) 0.5382(2) 0.0928(14) Uani 1 1 d . . . . .
H25A H 0.4418 -0.4197 0.5590 0.139 Uiso 1 1 calc R U . . .
H25B H 0.3951 -0.3734 0.4929 0.139 Uiso 1 1 calc R U . . .
H25C H 0.3566 -0.4260 0.5332 0.139 Uiso 1 1 calc R U . . .
C26 C 0.45568(19) -0.2710(2) 0.58991(19) 0.0662(9) Uani 1 1 d . . . . .
H26A H 0.4541 -0.2285 0.6198 0.099 Uiso 1 1 calc R U . . .
H26B H 0.4515 -0.2521 0.5440 0.099 Uiso 1 1 calc R U . . .
H26C H 0.5010 -0.2978 0.6092 0.099 Uiso 1 1 calc R U . . .
C27 C 0.27810(14) -0.05257(17) 0.55958(14) 0.0474(6) Uani 1 1 d . . . . .
C28 C 0.28011(16) 0.00970(17) 0.60083(18) 0.0566(8) Uani 1 1 d . . . . .
H28 H 0.2440 0.0158 0.6213 0.068 Uiso 1 1 calc R U . . .
C29 C 0.33354(18) 0.06304(17) 0.61278(19) 0.0594(8) Uani 1 1 d . . . . .
H29 H 0.3340 0.1050 0.6416 0.071 Uiso 1 1 calc R U . . .
C30 C 0.38656(15) 0.05566(16) 0.58280(15) 0.0470(6) Uani 1 1 d . . . . .
C31 C 0.38516(16) -0.00519(18) 0.54062(15) 0.0518(7) Uani 1 1 d . . . . .
H31 H 0.4209 -0.0108 0.5195 0.062 Uiso 1 1 calc R U . . .
C32 C 0.33102(16) -0.05807(19) 0.52946(15) 0.0527(7) Uani 1 1 d . . . . .
H32 H 0.3302 -0.0996 0.5001 0.063 Uiso 1 1 calc R U . . .
C33 C 0.49363(16) 0.10423(18) 0.56904(15) 0.0512(7) Uani 1 1 d . . . . .
H33A H 0.4726 0.0968 0.5187 0.061 Uiso 1 1 calc R U . . .
H33B H 0.5241 0.0602 0.5887 0.061 Uiso 1 1 calc R U . . .
C34 C 0.53732(17) 0.17437(18) 0.58374(15) 0.0533(7) Uani 1 1 d . . . . .
H34A H 0.5708 0.1741 0.5571 0.064 Uiso 1 1 calc R U . . .
H34B H 0.5057 0.2188 0.5693 0.064 Uiso 1 1 calc R U . . .
C35 C 0.62633(16) 0.23819(16) 0.66908(15) 0.0472(6) Uani 1 1 d . . . . .
C36 C 0.60662(17) 0.30956(17) 0.68376(17) 0.0541(7) Uani 1 1 d . . . . .
C37 C 0.6548(2) 0.3687(2) 0.6915(2) 0.0741(10) Uani 1 1 d . . . . .
H37 H 0.6418 0.4181 0.7008 0.089 Uiso 1 1 calc R U . . .
C38 C 0.7205(2) 0.3563(2) 0.6858(3) 0.0933(15) Uani 1 1 d . . . . .
H38 H 0.7525 0.3972 0.6894 0.112 Uiso 1 1 calc R U . . .
C39 C 0.7402(2) 0.2845(2) 0.6749(3) 0.0852(13) Uani 1 1 d . . . . .
H39 H 0.7869 0.2761 0.6732 0.102 Uiso 1 1 calc R U . . .
C40 C 0.69410(17) 0.22367(19) 0.66634(18) 0.0573(8) Uani 1 1 d . . . . .
C41 C 0.71908(17) 0.1456(2) 0.65752(18) 0.0628(9) Uani 1 1 d . . . . .
H41A H 0.7364 0.1450 0.6176 0.075 Uiso 1 1 calc R U . . .
H41B H 0.6783 0.1103 0.6477 0.075 Uiso 1 1 calc R U . . .
C42 C 0.77788(16) 0.11895(18) 0.72036(19) 0.0593(8) Uani 1 1 d . . . . .
C43 C 0.76421(15) 0.10203(16) 0.78104(18) 0.0524(7) Uani 1 1 d . . . . .
C44 C 0.81740(17) 0.07861(17) 0.8410(2) 0.0630(9) Uani 1 1 d . . . . .
C45 C 0.88695(18) 0.0743(2) 0.8382(3) 0.0777(12) Uani 1 1 d . . . . .
H45 H 0.9246 0.0592 0.8781 0.093 Uiso 1 1 calc R U . . .
C46 C 0.90195(19) 0.0911(2) 0.7799(3) 0.0849(14) Uani 1 1 d . . . . .
H46 H 0.9497 0.0878 0.7798 0.102 Uiso 1 1 calc R U . . .
C47 C 0.84888(19) 0.1129(2) 0.7213(2) 0.0751(11) Uani 1 1 d . . . . .
H47 H 0.8602 0.1239 0.6809 0.090 Uiso 1 1 calc R U . . .
C48 C 0.80025(19) 0.06420(19) 0.9062(2) 0.0701(10) Uani 1 1 d . . . . .
H48A H 0.8417 0.0399 0.9404 0.084 Uiso 1 1 calc R U . . .
H48B H 0.7593 0.0292 0.8962 0.084 Uiso 1 1 calc R U . . .
C49 C 0.78237(18) 0.13644(19) 0.93605(17) 0.0598(8) Uani 1 1 d . . . . .
C50 C 0.71325(17) 0.15301(18) 0.93553(15) 0.0538(7) Uani 1 1 d . . . . .
C51 C 0.69489(18) 0.22399(19) 0.95371(16) 0.0576(8) Uani 1 1 d . . . . .
C52 C 0.7495(2) 0.2767(2) 0.97813(18) 0.0689(10) Uani 1 1 d . . . . .
H52 H 0.7387 0.3250 0.9921 0.083 Uiso 1 1 calc R U . . .
C53 C 0.8183(2) 0.2602(2) 0.9824(2) 0.0784(11) Uani 1 1 d . . . . .
H53 H 0.8549 0.2964 1.0006 0.094 Uiso 1 1 calc R U . . .
C54 C 0.8345(2) 0.1912(2) 0.9605(2) 0.0710(10) Uani 1 1 d . . . . .
H54 H 0.8820 0.1810 0.9621 0.085 Uiso 1 1 calc R U . . .
C55 C 0.61801(19) 0.2459(2) 0.94566(18) 0.0643(9) Uani 1 1 d . . . . .
H55A H 0.5869 0.2011 0.9321 0.077 Uiso 0.83 1 calc R U P A 1
H55B H 0.6155 0.2643 0.9902 0.077 Uiso 0.83 1 calc R U P A 1
O6 O 0.57385(15) 0.21488(13) 0.80412(14) 0.0546(6) Uani 0.83 1 d . . P B 1
C56 C 0.59219(19) 0.3058(2) 0.8927(2) 0.0512(8) Uani 0.83 1 d . . P B 1
C57 C 0.5700(5) 0.2888(7) 0.8228(6) 0.0503(14) Uani 0.83 1 d . . P B 1
C58 C 0.55176(18) 0.34399(19) 0.7719(2) 0.0486(8) Uani 0.83 1 d . . P B 1
C59 C 0.55034(19) 0.4190(2) 0.7920(2) 0.0554(9) Uani 0.83 1 d . . P B 1
H59 H 0.5371 0.4576 0.7583 0.066 Uiso 0.83 1 calc R U P B 1
C60 C 0.5682(2) 0.4372(2) 0.8614(3) 0.0614(11) Uani 0.83 1 d . . P B 1
H60 H 0.5660 0.4881 0.8748 0.074 Uiso 0.83 1 calc R U P B 1
C61 C 0.5891(2) 0.3819(2) 0.9105(2) 0.0589(10) Uani 0.83 1 d . . P B 1
H61 H 0.6017 0.3953 0.9576 0.071 Uiso 0.83 1 calc R U P B 1
C64 C 0.5074(3) 0.1766(3) 0.7928(3) 0.0824(14) Uani 0.83 1 d . . P B 1
H64A H 0.4768 0.2067 0.8117 0.124 Uiso 0.83 1 calc R U P B 1
H64B H 0.5163 0.1274 0.8156 0.124 Uiso 0.83 1 calc R U P B 1
H64C H 0.4837 0.1695 0.7433 0.124 Uiso 0.83 1 calc R U P B 1
O6A O 0.6155(7) 0.3447(7) 0.8307(6) 0.055 Uiso 0.17 1 d . U P B 2
C56A C 0.5606(10) 0.2445(11) 0.8658(10) 0.055 Uiso 0.17 1 d . U P B 2
C57A C 0.576(3) 0.290(4) 0.817(3) 0.055 Uiso 0.17 1 d . U P B 2
C58A C 0.5221(10) 0.2788(11) 0.7460(10) 0.055 Uiso 0.17 1 d . U P B 2
C59A C 0.4695(10) 0.2226(11) 0.7348(10) 0.055 Uiso 0.17 1 d . U P B 2
H59A H 0.4395 0.2140 0.6889 0.066 Uiso 0.17 1 calc R U P B 2
C60A C 0.4596(12) 0.1834(11) 0.7811(10) 0.055 Uiso 0.17 1 d . U P B 2
H60A H 0.4205 0.1493 0.7695 0.066 Uiso 0.17 1 calc R U P B 2
C61A C 0.5061(10) 0.1882(11) 0.8521(10) 0.055 Uiso 0.17 1 d . U P B 2
H61A H 0.5007 0.1562 0.8870 0.066 Uiso 0.17 1 calc R U P B 2
C64A C 0.5842(12) 0.4152(13) 0.8424(12) 0.055 Uiso 0.17 1 d . U P B 2
H64D H 0.5384 0.4230 0.8059 0.083 Uiso 0.17 1 calc R U P B 2
H64E H 0.6165 0.4569 0.8423 0.083 Uiso 0.17 1 calc R U P B 2
H64F H 0.5764 0.4133 0.8870 0.083 Uiso 0.17 1 calc R U P B 2
C62 C 0.53635(18) 0.32358(18) 0.69619(18) 0.0587(8) Uani 1 1 d . . . . .
H62A H 0.5062 0.2778 0.6847 0.070 Uiso 0.83 1 calc R U P B 1
H62B H 0.5103 0.3653 0.6665 0.070 Uiso 0.83 1 calc R U P B 1
C63 C 0.64914(17) 0.0515(2) 0.76552(19) 0.0616(8) Uani 1 1 d . . . . .
H63A H 0.6491 0.0306 0.7214 0.092 Uiso 1 1 calc R U . . .
H63B H 0.6008 0.0679 0.7617 0.092 Uiso 1 1 calc R U . . .
H63C H 0.6651 0.0129 0.8013 0.092 Uiso 1 1 calc R U . . .
C65 C 0.6611(2) 0.0528(2) 0.97459(17) 0.0708(10) Uani 1 1 d . . . . .
H65A H 0.6572 0.0864 1.0115 0.085 Uiso 1 1 calc R U . . .
H65B H 0.7067 0.0248 0.9924 0.085 Uiso 1 1 calc R U . . .
C66 C 0.6003(2) -0.0017(2) 0.95524(18) 0.0657(9) Uani 1 1 d . . . . .
H66A H 0.5960 -0.0257 0.9971 0.079 Uiso 1 1 calc R U . . .
H66B H 0.5552 0.0254 0.9318 0.079 Uiso 1 1 calc R U . . .
C67 C 0.56614(16) -0.11934(17) 0.89553(17) 0.0538(7) Uani 1 1 d . . . . .
C68 C 0.5127(2) -0.1307(2) 0.92380(19) 0.0670(9) Uani 1 1 d . . . . .
H68 H 0.5063 -0.0959 0.9563 0.080 Uiso 1 1 calc R U . . .
C69 C 0.46862(18) -0.1926(2) 0.90471(17) 0.0612(8) Uani 1 1 d . . . . .
H69 H 0.4323 -0.1997 0.9248 0.073 Uiso 1 1 calc R U . . .
C70 C 0.47545(14) -0.24528(16) 0.85704(15) 0.0454(6) Uani 1 1 d . . . . .
C71 C 0.53048(14) -0.23391(16) 0.83034(17) 0.0486(7) Uani 1 1 d . . . . .
H71 H 0.5378 -0.2693 0.7987 0.058 Uiso 1 1 calc R U . . .
C72 C 0.57491(15) -0.17190(17) 0.84907(18) 0.0536(7) Uani 1 1 d . . . . .
H72 H 0.6120 -0.1652 0.8298 0.064 Uiso 1 1 calc R U . . .
C75 C 0.3528(2) 0.1193(2) 0.8649(3) 0.0883(13) Uani 1 1 d D . . . .
C76 C 0.2911(3) 0.1703(3) 0.8398(3) 0.1043(16) Uani 1 1 d D . . . .
H76A H 0.2699 0.1654 0.7898 0.156 Uiso 1 1 calc R U . . .
H76B H 0.3068 0.2225 0.8514 0.156 Uiso 1 1 calc R U . . .
H76C H 0.2555 0.1572 0.8615 0.156 Uiso 1 1 calc R U . . .
N1 N 0.30943(13) -0.21516(15) 0.57328(12) 0.0501(6) Uani 1 1 d . . . . .
H1N H 0.3388 -0.1907 0.6084 0.060 Uiso 1 1 calc R U . . .
N2 N 0.22608(11) -0.12453(13) 0.66886(12) 0.0438(5) Uani 1 1 d . . . . .
H2N H 0.2730 -0.1261 0.6840 0.053 Uiso 1 1 calc R U . . .
N3 N 0.32107(12) -0.22029(13) 0.80394(12) 0.0443(5) Uani 1 1 d . . . . .
H3N H 0.3411 -0.1913 0.7808 0.053 Uiso 1 1 calc R U . . .
N4 N 0.40861(12) -0.30754(13) 0.71062(12) 0.0450(5) Uani 1 1 d . . . . .
H4N H 0.4079 -0.2580 0.7086 0.054 Uiso 1 1 calc R U . . .
N5 N 0.3936(9) -0.1341(8) 0.7208(5) 0.0367(13) Uani 0.436 1 d D U P C 1
C73 C 0.4346(5) -0.0843(5) 0.7350(4) 0.0392(18) Uani 0.436 1 d D U P C 1
C74 C 0.4632(6) -0.0117(5) 0.7630(6) 0.095(3) Uani 0.436 1 d D U P C 1
H74A H 0.4446 0.0021 0.8000 0.142 Uiso 0.436 1 calc R U P C 1
H74B H 0.4489 0.0265 0.7266 0.142 Uiso 0.436 1 calc R U P C 1
H74C H 0.5154 -0.0145 0.7813 0.142 Uiso 0.436 1 calc R U P C 1
N5A N 0.3947(6) -0.1275(6) 0.7042(3) 0.0367(13) Uani 0.564 1 d D U P D 2
C73A C 0.4306(4) -0.0740(4) 0.7095(3) 0.0354(14) Uani 0.564 1 d D U P D 2
C74A C 0.4956(3) -0.0288(4) 0.7303(4) 0.074(2) Uani 0.564 1 d D U P D 2
H74D H 0.5314 -0.0524 0.7135 0.111 Uiso 0.564 1 calc R U P D 2
H74E H 0.5141 -0.0255 0.7806 0.111 Uiso 0.564 1 calc R U P D 2
H74F H 0.4849 0.0220 0.7109 0.111 Uiso 0.564 1 calc R U P D 2
N6 N 0.3979(2) 0.0763(2) 0.8786(3) 0.1073(13) Uani 1 1 d D U . . .
N7 N 0.3982(4) 0.0799(5) 0.3839(4) 0.125(3) Uani 0.813 1 d D U P E 1
C77 C 0.3412(3) 0.0923(4) 0.3835(3) 0.118(3) Uani 0.813 1 d D U P E 1
C78 C 0.2638(3) 0.0749(3) 0.3678(3) 0.0915(17) Uani 0.813 1 d D U P E 1
H78A H 0.2486 0.0387 0.3298 0.137 Uiso 0.813 1 calc R U P E 1
H78B H 0.2359 0.1213 0.3547 0.137 Uiso 0.813 1 calc R U P E 1
H78C H 0.2562 0.0532 0.4086 0.137 Uiso 0.813 1 calc R U P E 1
N7A N 0.3924(18) 0.0645(16) 0.3767(19) 0.092 Uiso 0.187 1 d D U P F 2
C77A C 0.3602(14) 0.1107(12) 0.3387(12) 0.092 Uiso 0.187 1 d D U P F 2
C78A C 0.3421(14) 0.1923(12) 0.3290(13) 0.092 Uiso 0.187 1 d D U P F 2
H78D H 0.3129 0.2065 0.3573 0.138 Uiso 0.187 1 calc R U P F 2
H78E H 0.3154 0.2020 0.2805 0.138 Uiso 0.187 1 calc R U P F 2
H78F H 0.3861 0.2221 0.3427 0.138 Uiso 0.187 1 calc R U P F 2
O1 O 0.43811(11) 0.11066(11) 0.59884(11) 0.0533(5) Uani 1 1 d . . . . .
O2 O 0.57680(10) 0.17984(11) 0.65563(10) 0.0458(4) Uani 1 1 d . . . . .
O3 O 0.66125(12) 0.09688(12) 0.91645(10) 0.0569(5) Uani 1 1 d . . . . .
O4 O 0.61231(12) -0.05891(13) 0.90977(13) 0.0632(6) Uani 1 1 d . . . . .
O5 O 0.69618(10) 0.11417(12) 0.78305(11) 0.0528(5) Uani 1 1 d . . . . .

loop_
_atom_site_aniso_label
_atom_site_aniso_U_11
_atom_site_aniso_U_22
_atom_site_aniso_U_33
_atom_site_aniso_U_23
_atom_site_aniso_U_13
_atom_site_aniso_U_12
C1 0.072(2) 0.0525(18) 0.0474(17) -0.0060(13) 0.0138(15) 0.0026(15)
C2 0.101(3) 0.062(2) 0.066(2) -0.0185(18) -0.009(2) -0.006(2)
C3 0.078(2) 0.066(2) 0.065(2) -0.0077(18) -0.0180(18) -0.0110(19)
C4 0.0470(15) 0.0637(19) 0.0408(15) 0.0042(13) 0.0042(12) -0.0042(13)
C5 0.0372(13) 0.0621(18) 0.0440(15) 0.0075(13) 0.0034(11) 0.0013(12)
C6 0.0361(13) 0.0593(18) 0.0496(16) 0.0052(13) 0.0037(12) 0.0005(12)
C7 0.0353(15) 0.118(3) 0.063(2) 0.010(2) 0.0068(14) 0.0021(17)
C8 0.0366(15) 0.110(3) 0.075(2) 0.005(2) 0.0232(15) 0.0003(17)
C9 0.0418(14) 0.0464(15) 0.0582(17) 0.0050(13) 0.0210(12) 0.0028(12)
C10 0.0532(16) 0.0450(15) 0.0595(17) 0.0032(13) 0.0291(14) 0.0055(12)
C11 0.0452(14) 0.0462(15) 0.0532(16) 0.0044(12) 0.0234(12) 0.0001(12)
C12 0.0508(17) 0.064(2) 0.081(2) 0.0164(17) 0.0361(16) -0.0015(14)
C13 0.0517(17) 0.0543(18) 0.077(2) 0.0202(16) 0.0288(16) -0.0023(14)
C14 0.0415(13) 0.0415(14) 0.0475(15) 0.0067(11) 0.0138(11) -0.0041(11)
C15 0.0381(13) 0.0423(14) 0.0482(15) 0.0100(11) 0.0122(11) -0.0051(11)
C16 0.0348(12) 0.0395(14) 0.0577(16) 0.0092(12) 0.0164(11) -0.0011(10)
C17 0.0506(16) 0.0406(15) 0.072(2) 0.0082(14) 0.0221(15) -0.0001(12)
C18 0.0532(17) 0.0378(15) 0.077(2) -0.0054(14) 0.0232(15) -0.0029(12)
C19 0.0455(15) 0.0457(15) 0.0577(17) -0.0038(13) 0.0176(13) 0.0021(12)
C20 0.071(2) 0.0572(19) 0.0525(18) -0.0056(14) 0.0222(15) 0.0083(15)
C21 0.0478(17) 0.085(2) 0.0508(18) 0.0129(17) -0.0001(14) 0.0065(16)
C22 0.069(2) 0.067(2) 0.080(2) 0.0082(18) 0.0456(19) 0.0173(17)
C23 0.074(2) 0.0467(17) 0.0574(18) -0.0028(14) 0.0230(16) 0.0010(15)
C24 0.0447(15) 0.0527(17) 0.0610(18) 0.0176(14) 0.0128(13) -0.0012(13)
C25 0.128(4) 0.082(3) 0.069(3) -0.014(2) 0.033(3) 0.030(3)
C26 0.071(2) 0.075(2) 0.065(2) 0.0180(17) 0.0381(18) 0.0142(18)
C27 0.0412(14) 0.0529(16) 0.0427(14) 0.0110(12) 0.0065(11) 0.0046(12)
C28 0.0475(16) 0.0479(16) 0.082(2) 0.0092(15) 0.0315(15) 0.0110(13)
C29 0.0598(18) 0.0417(16) 0.086(2) 0.0001(15) 0.0358(17) 0.0081(13)
C30 0.0416(14) 0.0442(15) 0.0535(16) 0.0088(12) 0.0132(12) 0.0046(11)
C31 0.0483(15) 0.0666(19) 0.0422(15) -0.0001(13) 0.0172(12) -0.0003(14)
C32 0.0481(15) 0.0669(19) 0.0410(15) -0.0061(13) 0.0119(12) -0.0044(14)
C33 0.0461(15) 0.0618(18) 0.0457(15) 0.0011(13) 0.0148(12) -0.0011(13)
C34 0.0525(16) 0.0609(18) 0.0455(16) 0.0084(13) 0.0146(13) -0.0013(14)
C35 0.0504(15) 0.0473(15) 0.0501(16) 0.0030(12) 0.0247(13) -0.0072(12)
C36 0.0613(18) 0.0451(16) 0.0615(18) 0.0067(13) 0.0278(15) -0.0030(13)
C37 0.089(3) 0.0453(18) 0.104(3) -0.0010(18) 0.053(2) -0.0112(17)
C38 0.094(3) 0.064(2) 0.151(4) -0.019(3) 0.081(3) -0.034(2)
C39 0.071(2) 0.075(3) 0.135(4) -0.024(2) 0.068(3) -0.026(2)
C40 0.0566(18) 0.0606(19) 0.0647(19) -0.0091(15) 0.0337(15) -0.0134(14)
C41 0.0543(18) 0.076(2) 0.069(2) -0.0260(17) 0.0346(16) -0.0131(16)
C42 0.0477(16) 0.0548(18) 0.083(2) -0.0319(16) 0.0314(16) -0.0078(13)
C43 0.0401(14) 0.0426(15) 0.076(2) -0.0188(14) 0.0204(14) -0.0032(12)
C44 0.0477(16) 0.0406(16) 0.093(3) -0.0146(16) 0.0130(16) -0.0011(13)
C45 0.0444(17) 0.058(2) 0.119(3) -0.023(2) 0.010(2) 0.0048(15)
C46 0.0437(18) 0.078(3) 0.133(4) -0.049(3) 0.028(2) -0.0018(17)
C47 0.0515(19) 0.080(2) 0.103(3) -0.046(2) 0.038(2) -0.0135(17)
C48 0.0562(19) 0.0521(19) 0.084(3) 0.0081(17) -0.0019(17) -0.0030(15)
C49 0.0602(19) 0.0570(18) 0.0519(18) 0.0033(14) 0.0043(14) -0.0132(15)
C50 0.0585(18) 0.0549(17) 0.0420(15) 0.0000(13) 0.0082(13) -0.0212(14)
C51 0.0667(19) 0.0636(19) 0.0455(16) -0.0093(14) 0.0222(14) -0.0234(16)
C52 0.078(2) 0.070(2) 0.066(2) -0.0244(17) 0.0334(18) -0.0311(18)
C53 0.074(2) 0.077(3) 0.084(3) -0.028(2) 0.024(2) -0.035(2)
C54 0.0568(19) 0.072(2) 0.076(2) -0.0075(19) 0.0112(17) -0.0192(17)
C55 0.073(2) 0.073(2) 0.0592(19) -0.0192(17) 0.0382(17) -0.0210(17)
O6 0.0714(16) 0.0367(12) 0.0631(15) -0.0078(11) 0.0319(13) -0.0029(11)
C56 0.0496(19) 0.0491(19) 0.064(2) -0.0128(17) 0.0314(17) -0.0107(15)
C57 0.049(3) 0.0434(19) 0.072(4) -0.013(2) 0.0388(18) -0.0066(18)
C58 0.0414(17) 0.0384(17) 0.072(2) -0.0019(16) 0.0270(16) -0.0001(13)
C59 0.0468(19) 0.0412(18) 0.080(3) -0.0014(18) 0.0238(19) 0.0022(15)
C60 0.053(2) 0.045(2) 0.092(3) -0.019(2) 0.030(2) -0.0030(17)
C61 0.053(2) 0.058(2) 0.073(3) -0.024(2) 0.0299(19) -0.0089(17)
C64 0.089(4) 0.051(2) 0.112(4) -0.023(2) 0.039(3) -0.028(2)
C62 0.0588(18) 0.0482(17) 0.072(2) 0.0055(15) 0.0258(16) 0.0079(14)
C63 0.0470(16) 0.065(2) 0.071(2) -0.0019(16) 0.0173(15) -0.0126(15)
C65 0.081(2) 0.071(2) 0.0504(18) 0.0094(16) 0.0086(16) -0.0307(19)
C66 0.076(2) 0.063(2) 0.0560(19) -0.0002(15) 0.0186(16) -0.0281(17)
C67 0.0451(15) 0.0493(16) 0.0627(19) 0.0083(14) 0.0120(13) -0.0116(13)
C68 0.077(2) 0.069(2) 0.065(2) -0.0134(17) 0.0365(18) -0.0306(18)
C69 0.0648(19) 0.070(2) 0.0561(18) -0.0050(15) 0.0297(15) -0.0285(16)
C70 0.0378(13) 0.0478(15) 0.0485(15) 0.0108(12) 0.0112(11) -0.0060(11)
C71 0.0353(13) 0.0426(15) 0.0686(19) 0.0084(13) 0.0179(13) 0.0040(11)
C72 0.0343(13) 0.0511(17) 0.078(2) 0.0142(15) 0.0223(14) 0.0008(12)
C75 0.069(2) 0.056(2) 0.130(4) 0.002(2) 0.019(2) 0.0171(19)
C76 0.104(4) 0.091(3) 0.126(4) 0.017(3) 0.048(3) 0.027(3)
N1 0.0439(12) 0.0609(15) 0.0377(12) -0.0078(11) 0.0029(9) -0.0004(11)
N2 0.0313(10) 0.0482(13) 0.0506(13) 0.0059(10) 0.0114(9) 0.0008(9)
N3 0.0457(12) 0.0409(12) 0.0537(13) 0.0098(10) 0.0265(10) -0.0002(9)
N4 0.0496(13) 0.0349(11) 0.0506(13) 0.0024(10) 0.0166(10) 0.0005(9)
N5 0.0459(13) 0.049(2) 0.017(4) 0.018(3) 0.013(3) 0.0036(14)
C73 0.042(3) 0.040(3) 0.046(4) -0.018(3) 0.029(3) -0.029(3)
C74 0.091(6) 0.068(5) 0.098(6) -0.024(5) -0.007(5) -0.003(5)
N5A 0.0459(13) 0.049(2) 0.017(4) 0.018(3) 0.013(3) 0.0036(14)
C73A 0.048(3) 0.037(3) 0.037(3) -0.009(2) 0.035(3) -0.028(2)
C74A 0.059(3) 0.056(3) 0.081(4) 0.024(3) -0.012(3) -0.028(3)
N6 0.093(3) 0.085(3) 0.134(4) 0.016(2) 0.024(3) 0.008(2)
N7 0.147(6) 0.141(6) 0.063(3) -0.015(4) 0.001(3) 0.006(5)
C77 0.111(4) 0.173(6) 0.084(4) 0.066(4) 0.052(3) 0.101(4)
C78 0.104(4) 0.065(3) 0.091(4) -0.015(3) 0.012(3) 0.017(3)
O1 0.0474(11) 0.0463(11) 0.0687(13) 0.0002(9) 0.0222(10) 0.0035(9)
O2 0.0455(10) 0.0470(10) 0.0463(10) 0.0032(8) 0.0170(8) -0.0074(8)
O3 0.0617(12) 0.0563(12) 0.0456(11) 0.0020(9) 0.0079(9) -0.0250(10)
O4 0.0540(12) 0.0552(13) 0.0789(15) 0.0053(11) 0.0197(11) -0.0177(10)
O5 0.0410(10) 0.0555(12) 0.0650(13) -0.0072(10) 0.0215(9) -0.0034(9)

loop_
_atom_type_symbol
_atom_type_description
_atom_type_scat_dispersion_real
_atom_type_scat_dispersion_imag
_atom_type_scat_source
C C 0.0181 0.0091 'International Tables Vol C Tables 4.2.6.8 and 6.1.1.4'
H H 0.0000 0.0000 'International Tables Vol C Tables 4.2.6.8 and 6.1.1.4'
N N 0.0311 0.0180 'International Tables Vol C Tables 4.2.6.8 and 6.1.1.4'
O O 0.0492 0.0322 'International Tables Vol C Tables 4.2.6.8 and 6.1.1.4'

loop_
_geom_angle_atom_site_label_1
_geom_angle_atom_site_label_2
_geom_angle_atom_site_label_3
_geom_angle
N1 C1 C2 105.2(3)
N1 C1 C20 122.2(3)
C2 C1 C20 132.5(3)
C1 C2 C3 108.7(3)
C1 C2 H2 125.7
C3 C2 H2 125.7
C4 C3 C2 108.2(3)
C4 C3 H3 125.9
C2 C3 H3 125.9
C3 C4 N1 106.3(3)
C3 C4 C5 131.7(3)
N1 C4 C5 122.1(3)
C6 C5 C4 109.3(3)
C6 C5 C27 112.5(2)
C4 C5 C27 110.6(2)
C6 C5 C21 108.2(2)
C4 C5 C21 108.7(3)
C27 C5 C21 107.4(2)
N2 C6 C7 105.7(3)
N2 C6 C5 122.3(2)
C7 C6 C5 131.9(3)
C6 C7 C8 108.7(3)
C6 C7 H7 125.6
C8 C7 H7 125.6
C9 C8 C7 108.1(3)
C9 C8 H8 126.0
C7 C8 H8 126.0
N2 C9 C8 106.2(3)
N2 C9 C10 122.8(2)
C8 C9 C10 130.8(3)
C9 C10 C11 113.0(2)
C9 C10 C22 108.8(3)
C11 C10 C22 108.2(2)
C9 C10 C23 108.5(2)
C11 C10 C23 109.7(3)
C22 C10 C23 108.5(3)
C12 C11 N3 106.0(3)
C12 C11 C10 130.6(3)
N3 C11 C10 123.2(2)
C11 C12 C13 108.5(3)
C11 C12 H12 125.8
C13 C12 H12 125.8
C14 C13 C12 107.8(3)
C14 C13 H13 126.1
C12 C13 H13 126.1
N3 C14 C13 106.2(2)
N3 C14 C15 121.9(2)
C13 C14 C15 131.7(3)
C14 C15 C16 109.4(2)
C14 C15 C24 108.6(2)
C16 C15 C24 108.4(2)
C14 C15 C70 108.6(2)
C16 C15 C70 113.6(2)
C24 C15 C70 108.1(2)
C17 C16 N4 106.5(3)
C17 C16 C15 130.6(3)
N4 C16 C15 122.7(2)
C16 C17 C18 108.1(3)
C16 C17 H17 125.9
C18 C17 H17 125.9
C19 C18 C17 108.7(3)
C19 C18 H18 125.6
C17 C18 H18 125.6
C18 C19 N4 106.1(3)
C18 C19 C20 131.3(3)
N4 C19 C20 122.5(3)
C19 C20 C1 111.7(3)
C19 C20 C25 108.9(3)
C1 C20 C25 108.2(3)
C19 C20 C26 109.2(3)
C1 C20 C26 109.8(3)
C25 C20 C26 108.9(3)
C5 C21 H21A 109.5
C5 C21 H21B 109.5
H21A C21 H21B 109.5
C5 C21 H21C 109.5
H21A C21 H21C 109.5
H21B C21 H21C 109.5
C10 C22 H22A 109.5
C10 C22 H22B 109.5
H22A C22 H22B 109.5
C10 C22 H22C 109.5
H22A C22 H22C 109.5
H22B C22 H22C 109.5
C10 C23 H23A 109.5
C10 C23 H23B 109.5
H23A C23 H23B 109.5
C10 C23 H23C 109.5
H23A C23 H23C 109.5
H23B C23 H23C 109.5
C15 C24 H24A 109.5
C15 C24 H24B 109.5
H24A C24 H24B 109.5
C15 C24 H24C 109.5
H24A C24 H24C 109.5
H24B C24 H24C 109.5
C20 C25 H25A 109.5
C20 C25 H25B 109.5
H25A C25 H25B 109.5
C20 C25 H25C 109.5
H25A C25 H25C 109.5
H25B C25 H25C 109.5
C20 C26 H26A 109.5
C20 C26 H26B 109.5
H26A C26 H26B 109.5
C20 C26 H26C 109.5
H26A C26 H26C 109.5
H26B C26 H26C 109.5
C28 C27 C32 117.1(3)
C28 C27 C5 121.8(3)
C32 C27 C5 121.0(3)
C29 C28 C27 121.4(3)
C29 C28 H28 119.3
C27 C28 H28 119.3
C28 C29 C30 120.3(3)
C28 C29 H29 119.9
C30 C29 H29 119.9
O1 C30 C31 124.6(3)
O1 C30 C29 116.0(3)
C31 C30 C29 119.4(3)
C30 C31 C32 119.2(3)
C30 C31 H31 120.4
C32 C31 H31 120.4
C27 C32 C31 122.5(3)
C27 C32 H32 118.8
C31 C32 H32 118.8
O1 C33 C34 108.9(3)
O1 C33 H33A 109.9
C34 C33 H33A 109.9
O1 C33 H33B 109.9
C34 C33 H33B 109.9
H33A C33 H33B 108.3
O2 C34 C33 110.6(2)
O2 C34 H34A 109.5
C33 C34 H34A 109.5
O2 C34 H34B 109.5
C33 C34 H34B 109.5
H34A C34 H34B 108.1
C36 C35 C40 121.6(3)
C36 C35 O2 119.4(3)
C40 C35 O2 118.9(3)
C35 C36 C37 118.7(3)
C35 C36 C62 121.7(3)
C37 C36 C62 119.4(3)
C38 C37 C36 120.5(3)
C38 C37 H37 119.7
C36 C37 H37 119.7
C37 C38 C39 119.7(3)
C37 C38 H38 120.2
C39 C38 H38 120.2
C38 C39 C40 122.0(3)
C38 C39 H39 119.0
C40 C39 H39 119.0
C35 C40 C39 117.2(3)
C35 C40 C41 122.6(3)
C39 C40 C41 120.2(3)
C40 C41 C42 112.2(3)
C40 C41 H41A 109.2
C42 C41 H41A 109.2
C40 C41 H41B 109.2
C42 C41 H41B 109.2
H41A C41 H41B 107.9
C43 C42 C47 117.3(4)
C43 C42 C41 120.9(3)
C47 C42 C41 121.8(3)
O5 C43 C42 118.2(3)
O5 C43 C44 118.8(3)
C42 C43 C44 122.8(3)
C43 C44 C45 116.6(4)
C43 C44 C48 120.6(3)
C45 C44 C48 122.6(4)
C46 C45 C44 121.8(4)
C46 C45 H45 119.1
C44 C45 H45 119.1
C45 C46 C47 120.7(4)
C45 C46 H46 119.7
C47 C46 H46 119.7
C46 C47 C42 120.8(4)
C46 C47 H47 119.6
C42 C47 H47 119.6
C44 C48 C49 111.6(3)
C44 C48 H48A 109.3
C49 C48 H48A 109.3
C44 C48 H48B 109.3
C49 C48 H48B 109.3
H48A C48 H48B 108.0
C54 C49 C50 117.9(3)
C54 C49 C48 119.6(3)
C50 C49 C48 122.3(3)
O3 C50 C51 119.1(3)
O3 C50 C49 119.0(3)
C51 C50 C49 121.9(3)
C52 C51 C50 117.5(3)
C52 C51 C55 119.8(3)
C50 C51 C55 122.6(3)
C53 C52 C51 121.3(4)
C53 C52 H52 119.4
C51 C52 H52 119.4
C52 C53 C54 120.2(3)
C52 C53 H53 119.9
C54 C53 H53 119.9
C53 C54 C49 120.9(4)
C53 C54 H54 119.5
C49 C54 H54 119.5
C56 C55 C51 110.6(3)
C51 C55 C56A 116.0(7)
C56 C55 H55A 109.5
C51 C55 H55A 109.5
C56 C55 H55B 109.5
C51 C55 H55B 109.5
H55A C55 H55B 108.1
C57 O6 C64 111.4(4)
C57 C56 C61 116.8(6)
C57 C56 C55 121.2(6)
C61 C56 C55 122.0(3)
O6 C57 C56 117.9(9)
O6 C57 C58 119.0(8)
C56 C57 C58 122.7(9)
C57 C58 C59 118.2(6)
C57 C58 C62 121.0(5)
C59 C58 C62 120.7(3)
C60 C59 C58 120.1(4)
C60 C59 H59 119.9
C58 C59 H59 119.9
C61 C60 C59 120.2(4)
C61 C60 H60 119.9
C59 C60 H60 119.9
C60 C61 C56 121.6(4)
C60 C61 H61 119.2
C56 C61 H61 119.2
O6 C64 H64A 109.5
O6 C64 H64B 109.5
H64A C64 H64B 109.5
O6 C64 H64C 109.5
H64A C64 H64C 109.5
H64B C64 H64C 109.5
C57A O6A C64A 117(3)
C57A C56A C61A 126(3)
C57A C56A C55 118(3)
C61A C56A C55 115.7(15)
O6A C57A C56A 124(5)
O6A C57A C58A 122(5)
C56A C57A C58A 112(4)
C62 C58A C59A 126.9(16)
C62 C58A C57A 113(3)
C59A C58A C57A 120(3)
C60A C59A C58A 124(2)
C60A C59A H59A 117.8
C58A C59A H59A 117.8
C59A C60A C61A 122(2)
C59A C60A H60A 119.1
C61A C60A H60A 119.1
C56A C61A C60A 115.4(18)
C56A C61A H61A 122.3
C60A C61A H61A 122.3
O6A C64A H64D 109.5
O6A C64A H64E 109.5
H64D C64A H64E 109.5
O6A C64A H64F 109.5
H64D C64A H64F 109.5
H64E C64A H64F 109.5
C58A C62 C36 116.6(8)
C36 C62 C58 108.8(3)
C36 C62 H62A 109.9
C58 C62 H62A 109.9
C36 C62 H62B 109.9
C58 C62 H62B 109.9
H62A C62 H62B 108.3
O5 C63 H63A 109.5
O5 C63 H63B 109.5
H63A C63 H63B 109.5
O5 C63 H63C 109.5
H63A C63 H63C 109.5
H63B C63 H63C 109.5
O3 C65 C66 110.7(3)
O3 C65 H65A 109.5
C66 C65 H65A 109.5
O3 C65 H65B 109.5
C66 C65 H65B 109.5
H65A C65 H65B 108.1
O4 C66 C65 109.5(3)
O4 C66 H66A 109.8
C65 C66 H66A 109.8
O4 C66 H66B 109.8
C65 C66 H66B 109.8
H66A C66 H66B 108.2
O4 C67 C68 124.9(3)
O4 C67 C72 116.4(3)
C68 C67 C72 118.7(3)
C69 C68 C67 119.9(3)
C69 C68 H68 120.0
C67 C68 H68 120.0
C68 C69 C70 122.4(3)
C68 C69 H69 118.8
C70 C69 H69 118.8
C71 C70 C69 116.9(3)
C71 C70 C15 124.0(3)
C69 C70 C15 119.1(2)
C72 C71 C70 121.1(3)
C72 C71 H71 119.4
C70 C71 H71 119.4
C71 C72 C67 121.0(3)
C71 C72 H72 119.5
C67 C72 H72 119.5
N6 C75 C76 173.6(6)
C75 C76 H76A 109.5
C75 C76 H76B 109.5
H76A C76 H76B 109.5
C75 C76 H76C 109.5
H76A C76 H76C 109.5
H76B C76 H76C 109.5
C1 N1 C4 111.5(3)
C1 N1 H1N 124.2
C4 N1 H1N 124.2
C9 N2 C6 111.3(2)
C9 N2 H2N 124.4
C6 N2 H2N 124.4
C14 N3 C11 111.5(2)
C14 N3 H3N 124.3
C11 N3 H3N 124.3
C16 N4 C19 110.6(2)
C16 N4 H4N 124.7
C19 N4 H4N 124.7
N5 C73 C74 156.7(12)
C73 C74 H74A 109.5
C73 C74 H74B 109.5
H74A C74 H74B 109.5
C73 C74 H74C 109.5
H74A C74 H74C 109.5
H74B C74 H74C 109.5
N5A C73A C74A 157.7(9)
C73A C74A H74D 109.5
C73A C74A H74E 109.5
H74D C74A H74E 109.5
C73A C74A H74F 109.5
H74D C74A H74F 109.5
H74E C74A H74F 109.5
N7 C77 C78 154.3(8)
C77 C78 H78A 109.5
C77 C78 H78B 109.5
H78A C78 H78B 109.5
C77 C78 H78C 109.5
H78A C78 H78C 109.5
H78B C78 H78C 109.5
N7A C77A C78A 146(2)
C77A C78A H78D 109.5
C77A C78A H78E 109.5
H78D C78A H78E 109.5
C77A C78A H78F 109.5
H78D C78A H78F 109.5
H78E C78A H78F 109.5
C30 O1 C33 117.2(2)
C35 O2 C34 111.5(2)
C50 O3 C65 111.0(2)
C67 O4 C66 116.3(2)
C43 O5 C63 116.0(2)

loop_
_geom_bond_atom_site_label_1
_geom_bond_atom_site_label_2
_geom_bond_distance
C1 N1 1.369(4)
C1 C2 1.372(5)
C1 C20 1.516(5)
C2 C3 1.404(6)
C2 H2 0.9500
C3 C4 1.355(5)
C3 H3 0.9500
C4 N1 1.372(4)
C4 C5 1.509(5)
C5 C6 1.503(4)
C5 C27 1.541(4)
C5 C21 1.547(4)
C6 N2 1.377(4)
C6 C7 1.379(4)
C7 C8 1.398(5)
C7 H7 0.9500
C8 C9 1.379(4)
C8 H8 0.9500
C9 N2 1.371(4)
C9 C10 1.502(4)
C10 C11 1.509(4)
C10 C22 1.544(4)
C10 C23 1.546(4)
C11 C12 1.365(4)
C11 N3 1.376(3)
C12 C13 1.416(5)
C12 H12 0.9500
C13 C14 1.374(4)
C13 H13 0.9500
C14 N3 1.370(3)
C14 C15 1.514(4)
C15 C16 1.519(4)
C15 C24 1.542(4)
C15 C70 1.545(4)
C16 C17 1.366(4)
C16 N4 1.377(3)
C17 C18 1.404(5)
C17 H17 0.9500
C18 C19 1.364(4)
C18 H18 0.9500
C19 N4 1.379(4)
C19 C20 1.505(4)
C20 C25 1.541(5)
C20 C26 1.543(5)
C21 H21A 0.9800
C21 H21B 0.9800
C21 H21C 0.9800
C22 H22A 0.9800
C22 H22B 0.9800
C22 H22C 0.9800
C23 H23A 0.9800
C23 H23B 0.9800
C23 H23C 0.9800
C24 H24A 0.9800
C24 H24B 0.9800
C24 H24C 0.9800
C25 H25A 0.9800
C25 H25B 0.9800
C25 H25C 0.9800
C26 H26A 0.9800
C26 H26B 0.9800
C26 H26C 0.9800
C27 C28 1.386(4)
C27 C32 1.386(4)
C28 C29 1.382(4)
C28 H28 0.9500
C29 C30 1.389(4)
C29 H29 0.9500
C30 O1 1.373(3)
C30 C31 1.380(4)
C31 C32 1.388(4)
C31 H31 0.9500
C32 H32 0.9500
C33 O1 1.430(3)
C33 C34 1.490(4)
C33 H33A 0.9900
C33 H33B 0.9900
C34 O2 1.433(4)
C34 H34A 0.9900
C34 H34B 0.9900
C35 C36 1.388(4)
C35 C40 1.388(4)
C35 O2 1.391(3)
C36 C37 1.393(5)
C36 C62 1.518(4)
C37 C38 1.363(6)
C37 H37 0.9500
C38 C39 1.374(6)
C38 H38 0.9500
C39 C40 1.388(5)
C39 H39 0.9500
C40 C41 1.503(5)
C41 C42 1.506(5)
C41 H41A 0.9900
C41 H41B 0.9900
C42 C43 1.395(5)
C42 C47 1.406(4)
C43 O5 1.380(3)
C43 C44 1.398(5)
C44 C45 1.402(5)
C44 C48 1.510(6)
C45 C46 1.361(7)
C45 H45 0.9500
C46 C47 1.370(6)
C46 H46 0.9500
C47 H47 0.9500
C48 C49 1.514(5)
C48 H48A 0.9900
C48 H48B 0.9900
C49 C54 1.387(5)
C49 C50 1.399(5)
C50 O3 1.394(3)
C50 C51 1.396(5)
C51 C52 1.394(4)
C51 C55 1.529(5)
C52 C53 1.370(6)
C52 H52 0.9500
C53 C54 1.380(6)
C53 H53 0.9500
C54 H54 0.9500
C55 C56 1.488(6)
C55 C56A 1.665(19)
C55 H55A 0.9900
C55 H55B 0.9900
O6 C57 1.376(12)
O6 C64 1.432(5)
C56 C57 1.392(12)
C56 C61 1.405(5)
C57 C58 1.393(13)
C58 C59 1.396(5)
C58 C62 1.531(5)
C59 C60 1.393(6)
C59 H59 0.9500
C60 C61 1.371(6)
C60 H60 0.9500
C61 H61 0.9500
C64 H64A 0.9800
C64 H64B 0.9800
C64 H64C 0.9800
O6A C57A 1.23(7)
O6A C64A 1.45(3)
C56A C57A 1.40(6)
C56A C61A 1.43(3)
C57A C58A 1.51(7)
C58A C62 1.398(19)
C58A C59A 1.41(3)
C59A C60A 1.25(3)
C59A H59A 0.9500
C60A C61A 1.45(3)
C60A H60A 0.9500
C61A H61A 0.9500
C64A H64D 0.9800
C64A H64E 0.9800
C64A H64F 0.9800
C62 H62A 0.9900
C62 H62B 0.9900
C63 O5 1.419(4)
C63 H63A 0.9800
C63 H63B 0.9800
C63 H63C 0.9800
C65 O3 1.431(4)
C65 C66 1.494(4)
C65 H65A 0.9900
C65 H65B 0.9900
C66 O4 1.453(4)
C66 H66A 0.9900
C66 H66B 0.9900
C67 O4 1.378(3)
C67 C68 1.381(4)
C67 C72 1.387(5)
C68 C69 1.379(4)
C68 H68 0.9500
C69 C70 1.393(5)
C69 H69 0.9500
C70 C71 1.388(4)
C71 C72 1.383(4)
C71 H71 0.9500
C72 H72 0.9500
C75 N6 1.139(4)
C75 C76 1.473(5)
C76 H76A 0.9800
C76 H76B 0.9800
C76 H76C 0.9800
N1 H1N 0.8800
N2 H2N 0.8800
N3 H3N 0.8800
N4 H4N 0.8800
N5 C73 1.172(7)
C73 C74 1.448(7)
C74 H74A 0.9800
C74 H74B 0.9800
C74 H74C 0.9800
N5A C73A 1.170(6)
C73A C74A 1.459(6)
C74A H74D 0.9800
C74A H74E 0.9800
C74A H74F 0.9800
N7 C77 1.148(7)
C77 C78 1.494(7)
C78 H78A 0.9800
C78 H78B 0.9800
C78 H78C 0.9800
N7A C77A 1.168(10)
C77A C78A 1.489(9)
C78A H78D 0.9800
C78A H78E 0.9800
C78A H78F 0.9800

loop_
_geom_hbond_atom_site_label_D
_geom_hbond_atom_site_label_H
_geom_hbond_atom_site_label_A
_geom_hbond_distance_DH
_geom_hbond_distance_HA
_geom_hbond_distance_DA
_geom_hbond_angle_DHA
N1 H1N N5 0.88 2.43 3.279(10) 163.0
N2 H2N N5 0.88 2.26 3.143(17) 177.9
N3 H3N N5 0.88 2.12 2.992(10) 172.9
N4 H4N N5 0.88 2.24 3.106(15) 167.2
N1 H1N N5A 0.88 2.22 3.092(7) 168.8
N2 H2N N5A 0.88 2.31 3.182(12) 170.2
N3 H3N N5A 0.88 2.45 3.320(6) 171.0
N4 H4N N5A 0.88 2.33 3.205(11) 174.3

loop_
_geom_torsion_atom_site_label_1
_geom_torsion_atom_site_label_2
_geom_torsion_atom_site_label_3
_geom_torsion_atom_site_label_4
_geom_torsion
N1 C1 C2 C3 2.5(5)
C20 C1 C2 C3 -175.7(4)
C1 C2 C3 C4 -1.2(5)
C2 C3 C4 N1 -0.7(5)
C2 C3 C4 C5 -179.7(4)
C3 C4 C5 C6 96.8(4)
N1 C4 C5 C6 -82.1(3)
C3 C4 C5 C27 -138.8(4)
N1 C4 C5 C27 42.3(4)
C3 C4 C5 C21 -21.1(5)
N1 C4 C5 C21 159.9(3)
C4 C5 C6 N2 72.9(4)
C27 C5 C6 N2 -50.4(4)
C21 C5 C6 N2 -168.9(3)
C4 C5 C6 C7 -104.0(4)
C27 C5 C6 C7 132.7(4)
C21 C5 C6 C7 14.2(5)
N2 C6 C7 C8 -0.1(5)
C5 C6 C7 C8 177.2(4)
C6 C7 C8 C9 0.4(5)
C7 C8 C9 N2 -0.5(4)
C7 C8 C9 C10 174.9(3)
N2 C9 C10 C11 -66.2(4)
C8 C9 C10 C11 118.9(4)
N2 C9 C10 C22 173.6(3)
C8 C9 C10 C22 -1.3(5)
N2 C9 C10 C23 55.7(4)
C8 C9 C10 C23 -119.2(4)
C9 C10 C11 C12 -116.4(4)
C22 C10 C11 C12 4.1(5)
C23 C10 C11 C12 122.3(4)
C9 C10 C11 N3 69.3(4)
C22 C10 C11 N3 -170.2(3)
C23 C10 C11 N3 -52.0(4)
N3 C11 C12 C13 -0.3(4)
C10 C11 C12 C13 -175.3(3)
C11 C12 C13 C14 0.3(4)
C12 C13 C14 N3 -0.1(4)
C12 C13 C14 C15 175.5(3)
N3 C14 C15 C16 -79.0(3)
C13 C14 C15 C16 105.9(4)
N3 C14 C15 C24 162.8(3)
C13 C14 C15 C24 -12.2(5)
N3 C14 C15 C70 45.5(3)
C13 C14 C15 C70 -129.6(3)
C14 C15 C16 C17 -100.2(3)
C24 C15 C16 C17 18.0(4)
C70 C15 C16 C17 138.2(3)
C14 C15 C16 N4 73.6(3)
C24 C15 C16 N4 -168.1(2)
C70 C15 C16 N4 -47.9(3)
N4 C16 C17 C18 0.1(3)
C15 C16 C17 C18 174.7(3)
C16 C17 C18 C19 0.2(4)
C17 C18 C19 N4 -0.4(3)
C17 C18 C19 C20 176.0(3)
C18 C19 C20 C1 114.7(4)
N4 C19 C20 C1 -69.5(4)
C18 C19 C20 C25 -4.8(5)
N4 C19 C20 C25 171.0(3)
C18 C19 C20 C26 -123.7(4)
N4 C19 C20 C26 52.2(4)
N1 C1 C20 C19 73.3(4)
C2 C1 C20 C19 -108.7(5)
N1 C1 C20 C25 -166.8(3)
C2 C1 C20 C25 11.2(6)
N1 C1 C20 C26 -48.0(4)
C2 C1 C20 C26 130.0(5)
C6 C5 C27 C28 -27.5(4)
C4 C5 C27 C28 -150.1(3)
C21 C5 C27 C28 91.5(3)
C6 C5 C27 C32 155.8(3)
C4 C5 C27 C32 33.2(4)
C21 C5 C27 C32 -85.2(3)
C32 C27 C28 C29 -1.5(4)
C5 C27 C28 C29 -178.3(3)
C27 C28 C29 C30 0.6(5)
C28 C29 C30 O1 -178.7(3)
C28 C29 C30 C31 0.4(5)
O1 C30 C31 C32 178.6(3)
C29 C30 C31 C32 -0.5(4)
C28 C27 C32 C31 1.5(4)
C5 C27 C32 C31 178.3(3)
C30 C31 C32 C27 -0.5(5)
O1 C33 C34 O2 68.5(3)
C40 C35 C36 C37 4.2(5)
O2 C35 C36 C37 -174.8(3)
C40 C35 C36 C62 -171.7(3)
O2 C35 C36 C62 9.4(5)
C35 C36 C37 C38 -1.1(6)
C62 C36 C37 C38 174.9(4)
C36 C37 C38 C39 -2.4(8)
C37 C38 C39 C40 2.9(8)
C36 C35 C40 C39 -3.7(5)
O2 C35 C40 C39 175.3(3)
C36 C35 C40 C41 173.8(3)
O2 C35 C40 C41 -7.3(5)
C38 C39 C40 C35 0.1(7)
C38 C39 C40 C41 -177.4(4)
C35 C40 C41 C42 -113.2(4)
C39 C40 C41 C42 64.2(4)
C40 C41 C42 C43 69.9(4)
C40 C41 C42 C47 -107.6(3)
C47 C42 C43 O5 174.3(3)
C41 C42 C43 O5 -3.4(4)
C47 C42 C43 C44 -1.0(4)
C41 C42 C43 C44 -178.7(3)
O5 C43 C44 C45 -173.8(3)
C42 C43 C44 C45 1.4(4)
O5 C43 C44 C48 2.1(4)
C42 C43 C44 C48 177.4(3)
C43 C44 C45 C46 -0.8(5)
C48 C44 C45 C46 -176.7(3)
C44 C45 C46 C47 -0.2(6)
C45 C46 C47 C42 0.6(6)
C43 C42 C47 C46 0.0(5)
C41 C42 C47 C46 177.6(3)
C43 C44 C48 C49 -68.7(4)
C45 C44 C48 C49 107.0(4)
C44 C48 C49 C54 -65.3(4)
C44 C48 C49 C50 109.8(4)
C54 C49 C50 O3 -174.9(3)
C48 C49 C50 O3 9.8(5)
C54 C49 C50 C51 4.9(5)
C48 C49 C50 C51 -170.3(3)
O3 C50 C51 C52 174.6(3)
C49 C50 C51 C52 -5.2(5)
O3 C50 C51 C55 -7.3(4)
C49 C50 C51 C55 172.8(3)
C50 C51 C52 C53 1.7(5)
C55 C51 C52 C53 -176.4(4)
C51 C52 C53 C54 2.0(6)
C52 C53 C54 C49 -2.3(6)
C50 C49 C54 C53 -1.1(6)
C48 C49 C54 C53 174.3(4)
C52 C51 C55 C56 64.5(4)
C50 C51 C55 C56 -113.6(3)
C52 C51 C55 C56A 116.4(8)
C50 C51 C55 C56A -61.6(8)
C51 C55 C56 C57 78.5(5)
C56A C55 C56 C57 -28.4(10)
C51 C55 C56 C61 -101.4(4)
C56A C55 C56 C61 151.7(10)
C64 O6 C57 C56 94.4(7)
C64 O6 C57 C58 -92.6(6)
C61 C56 C57 O6 178.8(5)
C55 C56 C57 O6 -1.2(8)
C61 C56 C57 C58 6.0(9)
C55 C56 C57 C58 -173.9(5)
O6 C57 C58 C59 -178.0(5)
C56 C57 C58 C59 -5.3(9)
O6 C57 C58 C62 -0.2(9)
C56 C57 C58 C62 172.5(5)
C57 C58 C59 C60 1.3(6)
C62 C58 C59 C60 -176.5(3)
C58 C59 C60 C61 1.7(6)
C59 C60 C61 C56 -0.9(6)
C57 C56 C61 C60 -2.8(6)
C55 C56 C61 C60 177.1(3)
C56 C55 C56A C57A 37(3)
C51 C55 C56A C57A -58(3)
C56 C55 C56A C61A -152.1(19)
C51 C55 C56A C61A 112.9(14)
C64A O6A C57A C56A -83(6)
C64A O6A C57A C58A 77(5)
C61A C56A C57A O6A 169(4)
C55 C56A C57A O6A -22(7)
C61A C56A C57A C58A 7(6)
C55 C56A C57A C58A 176(3)
O6A C57A C58A C62 17(6)
C56A C57A C58A C62 180(3)
O6A C57A C58A C59A -169(3)
C56A C57A C58A C59A -6(5)
C62 C58A C59A C60A 178.9(18)
C57A C58A C59A C60A 6(4)
C58A C59A C60A C61A -5(3)
C57A C56A C61A C60A -6(4)
C55 C56A C61A C60A -175.3(14)
C59A C60A C61A C56A 4(3)
C59A C58A C62 C36 -111.3(18)
C57A C58A C62 C36 62(3)
C59A C58A C62 C58 154(2)
C57A C58A C62 C58 -33(3)
C35 C36 C62 C58A 53.1(10)
C37 C36 C62 C58A -122.7(9)
C35 C36 C62 C58 111.2(3)
C37 C36 C62 C58 -64.6(4)
C57 C58 C62 C58A 32.6(11)
C59 C58 C62 C58A -149.7(10)
C57 C58 C62 C36 -77.1(5)
C59 C58 C62 C36 100.6(3)
O3 C65 C66 O4 68.7(4)
O4 C67 C68 C69 178.7(3)
C72 C67 C68 C69 -1.1(5)
C67 C68 C69 C70 -0.2(6)
C68 C69 C70 C71 1.7(5)
C68 C69 C70 C15 -179.4(3)
C14 C15 C70 C71 -144.0(3)
C16 C15 C70 C71 -22.0(4)
C24 C15 C70 C71 98.3(3)
C14 C15 C70 C69 37.1(4)
C16 C15 C70 C69 159.1(3)
C24 C15 C70 C69 -80.5(3)
C69 C70 C71 C72 -1.8(4)
C15 C70 C71 C72 179.4(3)
C70 C71 C72 C67 0.4(5)
O4 C67 C72 C71 -178.8(3)
C68 C67 C72 C71 1.0(5)
C2 C1 N1 C4 -3.0(4)
C20 C1 N1 C4 175.5(3)
C3 C4 N1 C1 2.3(4)
C5 C4 N1 C1 -178.5(3)
C8 C9 N2 C6 0.5(4)
C10 C9 N2 C6 -175.4(3)
C7 C6 N2 C9 -0.2(4)
C5 C6 N2 C9 -177.9(3)
C13 C14 N3 C11 0.0(3)
C15 C14 N3 C11 -176.2(3)
C12 C11 N3 C14 0.2(4)
C10 C11 N3 C14 175.7(3)
C17 C16 N4 C19 -0.4(3)
C15 C16 N4 C19 -175.5(2)
C18 C19 N4 C16 0.5(3)
C20 C19 N4 C16 -176.3(3)
C31 C30 O1 C33 0.5(4)
C29 C30 O1 C33 179.6(3)
C34 C33 O1 C30 171.5(2)
C36 C35 O2 C34 90.6(3)
C40 C35 O2 C34 -88.4(3)
C33 C34 O2 C35 170.5(2)
C51 C50 O3 C65 -91.6(4)
C49 C50 O3 C65 88.2(4)
C66 C65 O3 C50 173.8(3)
C68 C67 O4 C66 -3.4(5)
C72 C67 O4 C66 176.4(3)
C65 C66 O4 C67 170.8(3)
C42 C43 O5 C63 92.8(3)
C44 C43 O5 C63 -91.7(3)
